data_4036879
loop_
_publ_author_name
'Krivec, Marko'
'Perdih, Franc'
'Ko\<smrlj, Janez'
'Ko\<cevar, Marijan'

_publ_section_title
;
 Regioselective Hydrolysis and Transesterification of Dimethyl
 3-Benzamidophthalates Assisted by a Neighboring Amide Group.
;
_journal_issue 13
_journal_name_full 'The Journal of organic chemistry'
_journal_page_first 5732
_journal_page_last 5739
_journal_paper_doi 10.1021/acs.joc.6b00765
_journal_volume 81
_journal_year 2016
_chemical_formula_moiety 'C52 H58 K2 N2 O17'
_chemical_formula_sum 'C52 H58 K2 N2 O17'
_chemical_formula_weight 1061.20
_space_group_crystal_system triclinic
_space_group_IT_number 2
_space_group_name_Hall '-P 1'
_space_group_name_H-M_alt 'P -1'
_atom_sites_solution_hydrogens mixed
_audit_creation_method SHELXL-2014/7
_cell_angle_alpha 112.578(4)
_cell_angle_beta 103.373(3)
_cell_angle_gamma 110.690(4)
_cell_formula_units_Z 2
_cell_length_a 14.8093(6)
_cell_length_b 15.1888(8)
_cell_length_c 15.3003(5)
_cell_measurement_reflns_used 8062
_cell_measurement_temperature 293(2)
_cell_measurement_theta_max 27.6950
_cell_measurement_theta_min 3.2400
_cell_volume 2691.3(3)
_computing_cell_refinement 'CrysAlis PRO (Agilent, 2013)'
_computing_data_collection 'CrysAlis PRO (Agilent, 2013)'
_computing_data_reduction 'CrysAlis PRO (Agilent, 2013)'
_computing_structure_refinement 'SHELXL-2014/7 (Sheldrick, 2015)'
_computing_structure_solution 'SHELXS-97 (Sheldrick, 2008)'
_diffrn_ambient_temperature 293(2)
_diffrn_detector_area_resol_mean 10.4933
_diffrn_measured_fraction_theta_full 0.998
_diffrn_measured_fraction_theta_max 0.999
_diffrn_measurement_device_type 'SuperNova, Dual, Cu at zero, Atlas'
_diffrn_measurement_method '\w scans'
_diffrn_radiation_type MoK\a
_diffrn_radiation_wavelength 0.71073
_diffrn_reflns_av_R_equivalents 0.0345
_diffrn_reflns_av_unetI/netI 0.0448
_diffrn_reflns_Laue_measured_fraction_full 0.998
_diffrn_reflns_Laue_measured_fraction_max 0.999
_diffrn_reflns_limit_h_max 19
_diffrn_reflns_limit_h_min -18
_diffrn_reflns_limit_k_max 19
_diffrn_reflns_limit_k_min -19
_diffrn_reflns_limit_l_max 19
_diffrn_reflns_limit_l_min -19
_diffrn_reflns_number 27234
_diffrn_reflns_point_group_measured_fraction_full 0.998
_diffrn_reflns_point_group_measured_fraction_max 0.999
_diffrn_reflns_theta_full 25.242
_diffrn_reflns_theta_max 27.480
_diffrn_reflns_theta_min 2.844
_diffrn_source 'SuperNova (Mo) X-ray Source'
_exptl_absorpt_coefficient_mu 0.247
_exptl_absorpt_correction_T_max 1.00000
_exptl_absorpt_correction_T_min 0.73539
_exptl_absorpt_correction_type multi-scan
_exptl_absorpt_process_details 'CrysAlis Pro; Oxford Diffraction, 2013'
_exptl_crystal_colour colorless
_exptl_crystal_density_diffrn 1.310
_exptl_crystal_description plate
_exptl_crystal_F_000 1116
_exptl_crystal_size_max 0.600
_exptl_crystal_size_mid 0.600
_exptl_crystal_size_min 0.200
_refine_diff_density_max 0.414
_refine_diff_density_min -0.508
_refine_diff_density_rms 0.043
_refine_ls_extinction_method none
_refine_ls_goodness_of_fit_ref 1.036
_refine_ls_hydrogen_treatment mixed
_refine_ls_matrix_type full
_refine_ls_number_parameters 690
_refine_ls_number_reflns 12319
_refine_ls_number_restraints 5
_refine_ls_restrained_S_all 1.036
_refine_ls_R_factor_all 0.0861
_refine_ls_R_factor_gt 0.0539
_refine_ls_shift/su_max 0.000
_refine_ls_shift/su_mean 0.000
_refine_ls_structure_factor_coef Fsqd
_refine_ls_weighting_details 'w=1/[\s^2^(Fo^2^)+(0.0717P)^2^+0.5294P] where P=(Fo^2^+2Fc^2^)/3'
_refine_ls_weighting_scheme calc
_refine_ls_wR_factor_gt 0.1379
_refine_ls_wR_factor_ref 0.1633
_reflns_Friedel_coverage 0.000
_reflns_number_gt 8102
_reflns_number_total 12319
_reflns_threshold_expression 'I > 2\s(I)'
_cod_data_source_file jo6b00765_si_002.cif
_cod_data_source_block shelx
_cod_original_cell_volume 2691.3(2)
_cod_database_code 4036879
_shelx_shelxl_version_number 2014/7
_shelx_space_group_comment
;
The symmetry employed for this shelxl refinement is uniquely defined
by the following loop, which should always be used as a source of
symmetry information in preference to the above space-group names.
They are only intended as comments.
;
_shelx_estimated_absorpt_t_min 0.866
_shelx_estimated_absorpt_t_max 0.952
_exptl_absorpt_special_details
;
408 frames in 7 runs of \w scans. Crystal-detector distance = 55.0 mm. 
;

loop_
_space_group_symop_operation_xyz
'x, y, z'
'-x, -y, -z'

loop_
_atom_site_label
_atom_site_type_symbol
_atom_site_fract_x
_atom_site_fract_y
_atom_site_fract_z
_atom_site_U_iso_or_equiv
_atom_site_adp_type
_atom_site_occupancy
_atom_site_site_symmetry_order
_atom_site_calc_flag
_atom_site_refinement_flags_posn
_atom_site_refinement_flags_adp
K1 K 0.83838(4) 0.35794(4) 0.39671(4) 0.05599(15) Uani 1 1 d . .
K2 K 0.76756(4) 0.39984(5) 0.65175(4) 0.05757(16) Uani 1 1 d . .
N1 N 0.53053(15) 0.55037(15) 0.40617(14) 0.0489(4) Uani 1 1 d . .
N2 N 0.95466(17) 0.62746(17) 1.04386(15) 0.0570(5) Uani 1 1 d . .
O1 O 0.67886(14) 0.37662(14) 0.45384(12) 0.0575(4) Uani 1 1 d . .
O2 O 0.68368(14) 0.53680(14) 0.51058(13) 0.0657(5) Uani 1 1 d . .
O3 O 0.63588(14) 0.21934(14) 0.24473(14) 0.0642(4) Uani 1 1 d . .
O4 O 0.51617(15) 0.14723(15) 0.29847(18) 0.0783(6) Uani 1 1 d . .
O5 O -0.00864(16) 0.0617(2) -0.21711(15) 0.1012(8) Uani 1 1 d . .
O6 O 0.40830(13) 0.59461(13) 0.34356(12) 0.0581(4) Uani 1 1 d . .
O7 O 1.03494(13) 0.62423(13) 1.31202(12) 0.0579(4) Uani 1 1 d . .
O8 O 1.08052(14) 0.73025(14) 1.24510(13) 0.0652(5) Uani 1 1 d . .
O9 O 0.82928(15) 0.49576(16) 1.32510(14) 0.0683(5) Uani 1 1 d . .
O10 O 0.87186(16) 0.66773(16) 1.36818(13) 0.0660(5) Uani 1 1 d . .
O11 O 0.27538(16) 0.13816(16) 0.68685(15) 0.0811(6) Uani 1 1 d . .
O12 O 0.88613(15) 0.53646(16) 0.86585(12) 0.0728(5) Uani 1 1 d . .
C1 C 0.50876(17) 0.28063(18) 0.26262(17) 0.0458(5) Uani 1 1 d . .
C2 C 0.54489(16) 0.38610(17) 0.34410(15) 0.0416(5) Uani 1 1 d . .
C3 C 0.48964(16) 0.44134(17) 0.32805(16) 0.0428(5) Uani 1 1 d . .
C4 C 0.39889(17) 0.38780(18) 0.23528(16) 0.0474(5) Uani 1 1 d . .
H4 H 0.3603 0.4230 0.2265 0.057 Uiso 1 1 calc R U
C5 C 0.36488(17) 0.28369(18) 0.15608(16) 0.0472(5) Uani 1 1 d . .
C6 C 0.42179(18) 0.22941(18) 0.16727(17) 0.0498(5) Uani 1 1 d . .
C7 C 0.56527(19) 0.21741(19) 0.27108(19) 0.0539(6) Uani 1 1 d . .
C8 C 0.64323(18) 0.4365(2) 0.44390(17) 0.0475(5) Uani 1 1 d . .
C9 C 0.26629(18) 0.22883(19) 0.05741(17) 0.0527(5) Uani 1 1 d . .
C10 C 0.2661(2) 0.2583(2) -0.0171(2) 0.0653(7) Uani 1 1 d . .
H10 H 0.3279 0.3156 -0.0050 0.078 Uiso 1 1 calc R U
C11 C 0.1762(2) 0.2050(2) -0.1097(2) 0.0706(7) Uani 1 1 d . .
H11 H 0.1783 0.2262 -0.1591 0.085 Uiso 1 1 calc R U
C12 C 0.0847(2) 0.1214(2) -0.12828(19) 0.0692(7) Uani 1 1 d . .
C13 C 0.0820(2) 0.0911(3) -0.0548(2) 0.0855(10) Uani 1 1 d . .
H13 H 0.0193 0.0351 -0.0666 0.103 Uiso 1 1 calc R U
C14 C 0.1728(2) 0.1439(3) 0.0370(2) 0.0761(8) Uani 1 1 d . .
H14 H 0.1706 0.1217 0.0857 0.091 Uiso 1 1 calc R U
C15 C -0.0039(3) 0.0734(4) -0.3041(2) 0.1052(12) Uani 1 1 d . .
H15A H 0.0198 0.1485 -0.2850 0.158 Uiso 1 1 calc R U
H15B H -0.0735 0.0276 -0.3614 0.158 Uiso 1 1 calc R U
H15C H 0.0450 0.0521 -0.3245 0.158 Uiso 1 1 calc R U
C16 C 0.3932(2) 0.1217(2) 0.0769(2) 0.0691(7) Uani 1 1 d . .
H16A H 0.3713 0.1221 0.0130 0.104 Uiso 1 1 calc R U
H16B H 0.3359 0.0632 0.0734 0.104 Uiso 1 1 calc R U
H16C H 0.4542 0.1111 0.0869 0.104 Uiso 1 1 calc R U
C17 C 0.49331(17) 0.62050(18) 0.40891(17) 0.0468(5) Uani 1 1 d . .
C18 C 0.56726(18) 0.73737(18) 0.49626(17) 0.0489(5) Uani 1 1 d . .
C19 C 0.6521(2) 0.7690(2) 0.58412(19) 0.0620(6) Uani 1 1 d . .
H19 H 0.6631 0.7163 0.5941 0.074 Uiso 1 1 calc R U
C20 C 0.7209(2) 0.8792(2) 0.6574(2) 0.0775(8) Uani 1 1 d . .
H20 H 0.7777 0.9000 0.7163 0.093 Uiso 1 1 calc R U
C21 C 0.7058(3) 0.9577(2) 0.6438(2) 0.0803(8) Uani 1 1 d . .
H21 H 0.7534 1.0315 0.6923 0.096 Uiso 1 1 calc R U
C22 C 0.6207(3) 0.9272(2) 0.5587(2) 0.0783(8) Uani 1 1 d . .
H22 H 0.6092 0.9803 0.5501 0.094 Uiso 1 1 calc R U
C23 C 0.5519(2) 0.8176(2) 0.4854(2) 0.0659(7) Uani 1 1 d . .
H23 H 0.4941 0.7976 0.4277 0.079 Uiso 1 1 calc R U
C24 C 0.5600(3) 0.0788(3) 0.3077(4) 0.1217(15) Uani 1 1 d . .
H24A H 0.5554 0.0327 0.2410 0.183 Uiso 1 1 calc R U
H24B H 0.5206 0.0341 0.3306 0.183 Uiso 1 1 calc R U
H24C H 0.6334 0.1239 0.3577 0.183 Uiso 1 1 calc R U
C25 C 0.81665(18) 0.54275(18) 1.19193(17) 0.0476(5) Uani 1 1 d . .
C26 C 0.89900(18) 0.59078(18) 1.16719(16) 0.0465(5) Uani 1 1 d . .
C27 C 0.87215(19) 0.57234(18) 1.06515(17) 0.0492(5) Uani 1 1 d . .
C28 C 0.76673(19) 0.5016(2) 0.99033(18) 0.0534(6) Uani 1 1 d . .
H28 H 0.7497 0.4880 0.9223 0.064 Uiso 1 1 calc R U
C29 C 0.68674(18) 0.45127(19) 1.01524(17) 0.0492(5) Uani 1 1 d . .
C30 C 0.71043(19) 0.47491(19) 1.11864(18) 0.0510(5) Uani 1 1 d . .
C31 C 0.84118(19) 0.5642(2) 1.30122(18) 0.0528(6) Uani 1 1 d . .
C32 C 1.01334(19) 0.65393(19) 1.24726(16) 0.0490(5) Uani 1 1 d . .
C33 C 0.57716(18) 0.3716(2) 0.92969(18) 0.0521(5) Uani 1 1 d . .
C34 C 0.5232(2) 0.2652(2) 0.9095(2) 0.0655(7) Uani 1 1 d . .
H34 H 0.5553 0.2443 0.9517 0.079 Uiso 1 1 calc R U
C35 C 0.4239(2) 0.1902(2) 0.8286(2) 0.0721(8) Uani 1 1 d . .
H35 H 0.3897 0.1195 0.8166 0.087 Uiso 1 1 calc R U
C36 C 0.3744(2) 0.2190(2) 0.7651(2) 0.0606(6) Uani 1 1 d . .
C37 C 0.4266(2) 0.3232(2) 0.7830(2) 0.0704(7) Uani 1 1 d . .
H37 H 0.3945 0.3436 0.7402 0.084 Uiso 1 1 calc R U
C38 C 0.5268(2) 0.3980(2) 0.8644(2) 0.0668(7) Uani 1 1 d . .
H38 H 0.5611 0.4682 0.8754 0.080 Uiso 1 1 calc R U
C39 C 0.2259(3) 0.1603(3) 0.6142(3) 0.0933(10) Uani 1 1 d . .
H39A H 0.2149 0.2204 0.6497 0.140 Uiso 1 1 calc R U
H39B H 0.1584 0.0966 0.5628 0.140 Uiso 1 1 calc R U
H39C H 0.2705 0.1789 0.5804 0.140 Uiso 1 1 calc R U
C40 C 0.6240(2) 0.4302(3) 1.1510(2) 0.0698(7) Uani 1 1 d . .
H40A H 0.6189 0.3649 1.1498 0.105 Uiso 1 1 calc R U
H40B H 0.5571 0.4133 1.1034 0.105 Uiso 1 1 calc R U
H40C H 0.6412 0.4839 1.2204 0.105 Uiso 1 1 calc R U
C41 C 0.95818(19) 0.6098(2) 0.95144(17) 0.0523(5) Uani 1 1 d . .
C42 C 1.06252(18) 0.68883(18) 0.96348(17) 0.0488(5) Uani 1 1 d . .
C43 C 1.1241(2) 0.7956(2) 1.0476(2) 0.0686(7) Uani 1 1 d . .
H43 H 1.0996 0.8210 1.0975 0.082 Uiso 1 1 calc R U
C44 C 1.2215(3) 0.8640(2) 1.0576(2) 0.0815(9) Uani 1 1 d . .
H44 H 1.2624 0.9354 1.1142 0.098 Uiso 1 1 calc R U
C45 C 1.2582(2) 0.8270(2) 0.9837(2) 0.0745(8) Uani 1 1 d . .
H45 H 1.3242 0.8729 0.9908 0.089 Uiso 1 1 calc R U
C46 C 1.1969(2) 0.7221(2) 0.8999(2) 0.0646(7) Uani 1 1 d . .
H46 H 1.2213 0.6972 0.8497 0.078 Uiso 1 1 calc R U
C47 C 1.0995(2) 0.6533(2) 0.88934(18) 0.0552(6) Uani 1 1 d . .
H47 H 1.0583 0.5825 0.8318 0.066 Uiso 1 1 calc R U
C48 C 0.8976(3) 0.6968(3) 1.4764(2) 0.0929(10) Uani 1 1 d . .
H48A H 0.8365 0.6516 1.4809 0.139 Uiso 1 1 calc R U
H48B H 0.9177 0.7723 1.5180 0.139 Uiso 1 1 calc R U
H48C H 0.9558 0.6855 1.5018 0.139 Uiso 1 1 calc R U
H1 H 0.589(3) 0.575(3) 0.458(3) 0.139 Uiso 1 1 d . U
H2 H 1.019(3) 0.683(3) 1.108(3) 0.139 Uiso 1 1 d . U
O13 O 0.70891(17) 0.21775(19) 0.67294(18) 0.0804(6) Uani 1 1 d D .
H13A H 0.7696(18) 0.228(3) 0.692(3) 0.121 Uiso 1 1 d D U
C49 C 0.6763(3) 0.2270(3) 0.7537(3) 0.1007(11) Uani 1 1 d . .
H49A H 0.7368 0.2796 0.8200 0.151 Uiso 1 1 calc R U
H49B H 0.6456 0.1572 0.7489 0.151 Uiso 1 1 calc R U
H49C H 0.6242 0.2506 0.7474 0.151 Uiso 1 1 calc R U
O14 O 0.8262(2) 0.22663(18) 0.49111(16) 0.0928(7) Uani 1 1 d D .
H14A H 0.867(3) 0.273(3) 0.5577(16) 0.139 Uiso 1 1 d D U
C50 C 0.8094(4) 0.1237(3) 0.4730(3) 0.1233(15) Uani 1 1 d . .
H50A H 0.7925 0.0777 0.4010 0.185 Uiso 1 1 calc R U
H50B H 0.7514 0.0914 0.4885 0.185 Uiso 1 1 calc R U
H50C H 0.8729 0.1312 0.5170 0.185 Uiso 1 1 calc R U
O15 O 0.9000(4) 0.2119(4) 0.2921(3) 0.1822(16) Uani 1 1 d . .
H15 H 0.8812 0.2238 0.3399 0.273 Uiso 1 1 calc R U
C51 C 0.8448(6) 0.1016(4) 0.2205(4) 0.184(3) Uani 1 1 d . .
H51A H 0.7701 0.0743 0.2032 0.276 Uiso 1 1 calc R U
H51B H 0.8697 0.0643 0.2498 0.276 Uiso 1 1 calc R U
H51C H 0.8561 0.0890 0.1585 0.276 Uiso 1 1 calc R U
O16 O 0.86350(18) 0.6238(2) 0.67226(15) 0.0917(7) Uani 1 1 d D .
H16 H 0.808(2) 0.594(3) 0.618(2) 0.138 Uiso 1 1 d D U
C52 C 0.8730(3) 0.7099(3) 0.7567(3) 0.0997(11) Uani 1 1 d . .
H52A H 0.8149 0.6839 0.7746 0.150 Uiso 1 1 calc R U
H52B H 0.8713 0.7639 0.7394 0.150 Uiso 1 1 calc R U
H52C H 0.9393 0.7421 0.8151 0.150 Uiso 1 1 calc R U
O17 O 1.03238(15) 0.48425(16) 0.39619(14) 0.0647(5) Uani 1 1 d D .
H17A H 1.014(3) 0.507(3) 0.358(2) 0.097 Uiso 1 1 d D U
H17B H 1.055(3) 0.442(2) 0.369(2) 0.097 Uiso 1 1 d D U

loop_
_atom_site_aniso_label
_atom_site_aniso_U_11
_atom_site_aniso_U_22
_atom_site_aniso_U_33
_atom_site_aniso_U_23
_atom_site_aniso_U_13
_atom_site_aniso_U_12
K1 0.0488(3) 0.0595(3) 0.0571(3) 0.0301(3) 0.0196(2) 0.0257(3)
K2 0.0494(3) 0.0705(4) 0.0587(3) 0.0384(3) 0.0212(2) 0.0303(3)
N1 0.0408(10) 0.0441(10) 0.0473(10) 0.0168(9) 0.0090(8) 0.0204(9)
N2 0.0508(12) 0.0600(12) 0.0445(10) 0.0294(10) 0.0178(9) 0.0108(10)
O1 0.0634(11) 0.0661(11) 0.0534(9) 0.0331(8) 0.0221(8) 0.0408(9)
O2 0.0549(10) 0.0579(11) 0.0561(9) 0.0152(9) 0.0007(8) 0.0303(9)
O3 0.0516(10) 0.0612(11) 0.0704(11) 0.0229(9) 0.0274(9) 0.0296(9)
O4 0.0685(12) 0.0632(12) 0.1289(17) 0.0644(12) 0.0471(12) 0.0371(10)
O5 0.0526(12) 0.131(2) 0.0563(11) 0.0253(12) -0.0006(9) 0.0241(13)
O6 0.0441(9) 0.0563(10) 0.0600(9) 0.0227(8) 0.0100(8) 0.0267(8)
O7 0.0561(10) 0.0615(10) 0.0528(9) 0.0350(8) 0.0165(8) 0.0236(8)
O8 0.0548(10) 0.0639(11) 0.0557(9) 0.0346(9) 0.0141(8) 0.0102(9)
O9 0.0771(13) 0.0796(12) 0.0702(11) 0.0558(10) 0.0338(10) 0.0389(10)
O10 0.0815(13) 0.0742(12) 0.0520(9) 0.0337(9) 0.0318(9) 0.0440(11)
O11 0.0575(12) 0.0644(12) 0.0757(12) 0.0229(10) 0.0039(10) 0.0155(10)
O12 0.0580(11) 0.0773(12) 0.0434(9) 0.0237(9) 0.0142(8) 0.0076(10)
C1 0.0396(11) 0.0438(12) 0.0529(12) 0.0265(10) 0.0213(10) 0.0166(10)
C2 0.0356(10) 0.0433(11) 0.0440(11) 0.0239(10) 0.0171(9) 0.0159(9)
C3 0.0377(11) 0.0407(11) 0.0422(10) 0.0192(9) 0.0150(9) 0.0152(9)
C4 0.0380(11) 0.0456(12) 0.0487(11) 0.0218(10) 0.0129(9) 0.0170(10)
C5 0.0375(11) 0.0426(12) 0.0473(11) 0.0201(10) 0.0133(9) 0.0122(10)
C6 0.0428(12) 0.0395(12) 0.0522(12) 0.0182(10) 0.0185(10) 0.0126(10)
C7 0.0459(13) 0.0416(12) 0.0603(14) 0.0205(11) 0.0177(11) 0.0172(11)
C8 0.0454(12) 0.0549(14) 0.0451(11) 0.0270(11) 0.0198(10) 0.0258(11)
C9 0.0441(13) 0.0465(13) 0.0463(12) 0.0147(10) 0.0120(10) 0.0163(11)
C10 0.0548(15) 0.0520(14) 0.0648(15) 0.0286(13) 0.0101(12) 0.0138(12)
C11 0.0626(17) 0.0675(17) 0.0594(15) 0.0287(14) 0.0094(13) 0.0250(15)
C12 0.0484(15) 0.0796(19) 0.0472(13) 0.0146(13) 0.0087(11) 0.0272(14)
C13 0.0432(15) 0.096(2) 0.0604(16) 0.0248(16) 0.0136(13) 0.0014(15)
C14 0.0524(15) 0.084(2) 0.0527(14) 0.0288(14) 0.0152(12) 0.0064(14)
C15 0.086(2) 0.131(3) 0.0563(17) 0.0282(19) 0.0063(16) 0.050(2)
C16 0.0615(17) 0.0461(14) 0.0699(16) 0.0157(13) 0.0200(14) 0.0182(13)
C17 0.0413(12) 0.0487(13) 0.0483(11) 0.0239(10) 0.0187(10) 0.0215(10)
C18 0.0440(12) 0.0424(12) 0.0520(12) 0.0194(10) 0.0194(10) 0.0190(10)
C19 0.0597(16) 0.0490(14) 0.0549(13) 0.0181(12) 0.0110(12) 0.0229(12)
C20 0.0647(18) 0.0603(17) 0.0603(15) 0.0109(14) 0.0062(14) 0.0202(15)
C21 0.078(2) 0.0456(15) 0.0773(19) 0.0126(14) 0.0233(17) 0.0183(15)
C22 0.087(2) 0.0463(15) 0.085(2) 0.0267(15) 0.0282(18) 0.0297(15)
C23 0.0631(17) 0.0525(15) 0.0694(16) 0.0265(13) 0.0177(13) 0.0277(13)
C24 0.109(3) 0.088(3) 0.211(5) 0.100(3) 0.067(3) 0.065(2)
C25 0.0544(14) 0.0524(13) 0.0497(12) 0.0326(11) 0.0263(11) 0.0295(11)
C26 0.0475(13) 0.0461(12) 0.0458(11) 0.0263(10) 0.0186(10) 0.0206(10)
C27 0.0500(13) 0.0491(13) 0.0466(11) 0.0281(11) 0.0207(10) 0.0184(11)
C28 0.0539(14) 0.0566(14) 0.0470(12) 0.0305(11) 0.0196(11) 0.0215(12)
C29 0.0466(13) 0.0517(13) 0.0512(12) 0.0308(11) 0.0188(10) 0.0224(11)
C30 0.0496(13) 0.0551(14) 0.0594(13) 0.0366(12) 0.0260(11) 0.0265(11)
C31 0.0495(13) 0.0681(16) 0.0538(13) 0.0383(13) 0.0255(11) 0.0314(12)
C32 0.0520(13) 0.0485(13) 0.0433(11) 0.0231(10) 0.0201(10) 0.0222(11)
C33 0.0460(13) 0.0546(14) 0.0570(13) 0.0319(12) 0.0219(11) 0.0223(11)
C34 0.0554(15) 0.0585(15) 0.0806(17) 0.0428(14) 0.0196(14) 0.0240(13)
C35 0.0588(16) 0.0479(14) 0.0882(19) 0.0333(14) 0.0159(15) 0.0169(13)
C36 0.0495(14) 0.0550(15) 0.0618(14) 0.0239(12) 0.0184(12) 0.0206(12)
C37 0.0660(17) 0.0665(17) 0.0650(15) 0.0367(14) 0.0103(14) 0.0271(14)
C38 0.0620(16) 0.0538(15) 0.0681(15) 0.0358(13) 0.0130(13) 0.0167(13)
C39 0.0621(19) 0.101(3) 0.0787(19) 0.0385(19) 0.0067(16) 0.0263(18)
C40 0.0565(16) 0.091(2) 0.0765(17) 0.0533(17) 0.0366(14) 0.0339(15)
C41 0.0541(14) 0.0546(14) 0.0458(12) 0.0298(11) 0.0199(11) 0.0209(12)
C42 0.0527(13) 0.0499(13) 0.0453(11) 0.0300(11) 0.0204(10) 0.0206(11)
C43 0.0805(19) 0.0528(15) 0.0626(15) 0.0269(13) 0.0413(15) 0.0193(14)
C44 0.090(2) 0.0490(15) 0.0755(18) 0.0226(14) 0.0432(17) 0.0098(15)
C45 0.0738(19) 0.0586(17) 0.0853(19) 0.0383(16) 0.0458(17) 0.0176(15)
C46 0.0778(19) 0.0631(16) 0.0698(16) 0.0385(14) 0.0468(15) 0.0361(15)
C47 0.0633(15) 0.0486(13) 0.0515(13) 0.0266(11) 0.0259(12) 0.0233(12)
C48 0.107(3) 0.111(3) 0.0507(15) 0.0342(17) 0.0323(17) 0.053(2)
O13 0.0708(13) 0.0848(14) 0.0918(14) 0.0512(12) 0.0334(12) 0.0384(12)
C49 0.109(3) 0.107(3) 0.112(3) 0.064(2) 0.060(2) 0.060(2)
O14 0.1065(18) 0.0700(14) 0.0683(12) 0.0341(11) 0.0060(12) 0.0321(13)
C50 0.154(4) 0.081(3) 0.092(3) 0.033(2) 0.019(3) 0.049(3)
O15 0.243(5) 0.170(4) 0.147(3) 0.054(3) 0.085(3) 0.143(4)
C51 0.264(8) 0.105(4) 0.121(4) 0.020(3) 0.074(5) 0.079(5)
O16 0.0750(14) 0.1287(19) 0.0549(11) 0.0231(13) 0.0132(10) 0.0695(15)
C52 0.090(3) 0.102(3) 0.077(2) 0.025(2) 0.0207(19) 0.051(2)
O17 0.0648(12) 0.0753(13) 0.0610(11) 0.0369(10) 0.0241(9) 0.0407(10)

loop_
_atom_type_symbol
_atom_type_description
_atom_type_scat_dispersion_real
_atom_type_scat_dispersion_imag
_atom_type_scat_source
C C 0.0033 0.0016 'International Tables Vol C Tables 4.2.6.8 and 6.1.1.4'
H H 0.0000 0.0000 'International Tables Vol C Tables 4.2.6.8 and 6.1.1.4'
N N 0.0061 0.0033 'International Tables Vol C Tables 4.2.6.8 and 6.1.1.4'
O O 0.0106 0.0060 'International Tables Vol C Tables 4.2.6.8 and 6.1.1.4'
K K 0.2009 0.2494 'International Tables Vol C Tables 4.2.6.8 and 6.1.1.4'

loop_
_geom_angle_atom_site_label_1
_geom_angle_atom_site_label_2
_geom_angle_atom_site_label_3
_geom_angle
_geom_angle_site_symmetry_1
_geom_angle_site_symmetry_3
O3 K1 O9 83.72(6) . 1_554
O3 K1 O17 146.88(6) . 2_766
O9 K1 O17 97.39(6) 1_554 2_766
O3 K1 O1 64.04(5) . .
O9 K1 O1 85.76(5) 1_554 .
O17 K1 O1 82.98(5) 2_766 .
O3 K1 O17 132.57(6) . .
O9 K1 O17 66.13(5) 1_554 .
O17 K1 O17 75.82(6) 2_766 .
O1 K1 O17 141.65(6) . .
O3 K1 O14 94.23(6) . .
O9 K1 O14 169.49(7) 1_554 .
O17 K1 O14 78.69(6) 2_766 .
O1 K1 O14 84.09(7) . .
O17 K1 O14 121.49(7) . .
O3 K1 C7 18.20(5) . .
O9 K1 C7 86.12(6) 1_554 .
O17 K1 C7 128.70(6) 2_766 .
O1 K1 C7 46.08(5) . .
O17 K1 C7 146.41(6) . .
O14 K1 C7 88.79(7) . .
O3 K1 K2 97.70(4) . .
O9 K1 K2 116.19(4) 1_554 .
O17 K1 K2 52.04(4) 2_766 .
O1 K1 K2 42.88(3) . .
O17 K1 K2 127.86(4) . .
O14 K1 K2 53.77(5) . .
C7 K1 K2 80.48(4) . .
O3 K1 K1 163.30(5) . 2_766
O9 K1 K1 79.61(4) 1_554 2_766
O17 K1 K1 38.61(4) 2_766 2_766
O1 K1 K1 115.37(4) . 2_766
O17 K1 K1 37.21(4) . 2_766
O14 K1 K1 102.35(5) . 2_766
C7 K1 K1 157.84(5) . 2_766
K2 K1 K1 90.653(18) . 2_766
O6 K2 O13 91.50(6) 2_666 .
O6 K2 O12 94.10(6) 2_666 .
O13 K2 O12 90.77(6) . .
O6 K2 O1 80.85(5) 2_666 .
O13 K2 O1 120.21(6) . .
O12 K2 O1 148.57(6) . .
O6 K2 O7 165.10(5) 2_666 2_767
O13 K2 O7 76.70(6) . 2_767
O12 K2 O7 77.22(6) . 2_767
O1 K2 O7 112.85(5) . 2_767
O6 K2 O16 91.72(5) 2_666 .
O13 K2 O16 168.86(6) . .
O12 K2 O16 78.37(6) . .
O1 K2 O16 70.85(5) . .
O7 K2 O16 98.25(5) 2_767 .
O6 K2 O17 139.50(5) 2_666 2_766
O13 K2 O17 128.34(6) . 2_766
O12 K2 O17 92.46(5) . 2_766
O1 K2 O17 73.13(5) . 2_766
O7 K2 O17 54.06(4) 2_767 2_766
O16 K2 O17 50.80(5) . 2_766
O6 K2 O14 136.20(6) 2_666 .
O13 K2 O14 71.68(6) . .
O12 K2 O14 125.25(6) . .
O1 K2 O14 74.28(5) . .
O7 K2 O14 48.65(5) 2_767 .
O16 K2 O14 112.61(6) . .
O17 K2 O14 64.74(6) 2_766 .
O6 K2 K1 122.49(4) 2_666 .
O13 K2 K1 113.21(5) . .
O12 K2 K1 133.74(4) . .
O1 K2 K1 41.66(4) . .
O7 K2 K1 71.30(3) 2_767 .
O16 K2 K1 73.70(4) . .
O17 K2 K1 41.48(3) 2_766 .
O14 K2 K1 43.20(4) . .
O6 K2 H13A 106.8(5) 2_666 .
O13 K2 H13A 16.2(4) . .
O12 K2 H13A 84.5(8) . .
O1 K2 H13A 126.8(8) . .
O7 K2 H13A 60.8(5) 2_767 .
O16 K2 H13A 155.6(5) . .
O17 K2 H13A 113.6(5) 2_766 .
O14 K2 H13A 64.3(8) . .
K1 K2 H13A 107.5(8) . .
O6 K2 H14A 148.5(6) 2_666 .
O13 K2 H14A 70.5(8) . .
O12 K2 H14A 111.3(5) . .
O1 K2 H14A 86.2(6) . .
O7 K2 H14A 34.7(5) 2_767 .
O16 K2 H14A 111.0(8) . .
O17 K2 H14A 60.5(8) 2_766 .
O14 K2 H14A 14.0(5) . .
K1 K2 H14A 50.2(7) . .
H13A K2 H14A 59.6(11) . .
O6 K2 H16 83.1(7) 2_666 .
O13 K2 H16 174.1(5) . .
O12 K2 H16 92.2(5) . .
O1 K2 H16 56.5(5) . .
O7 K2 H16 109.0(7) 2_767 .
O16 K2 H16 15.7(4) . .
O17 K2 H16 56.7(8) 2_766 .
O14 K2 H16 110.6(8) . .
K1 K2 H16 68.1(8) . .
H13A K2 H16 169.7(8) . .
H14A K2 H16 113.1(12) . .
C17 N1 C3 129.36(18) . .
C17 N1 H1 117(3) . .
C3 N1 H1 113(3) . .
C41 N2 C27 130.2(2) . .
C41 N2 H2 118(2) . .
C27 N2 H2 111(2) . .
C8 O1 K1 123.98(14) . .
C8 O1 K2 121.01(14) . .
K1 O1 K2 95.46(5) . .
C7 O3 K1 116.77(16) . .
C7 O4 C24 116.6(2) . .
C12 O5 C15 117.0(3) . .
C17 O6 K2 135.27(15) . 2_666
C32 O7 K2 116.17(14) . 2_767
C31 O9 K1 170.44(17) . 1_556
C31 O10 C48 115.8(2) . .
C36 O11 C39 117.9(2) . .
C41 O12 K2 162.28(16) . .
C6 C1 C2 122.8(2) . .
C6 C1 C7 115.6(2) . .
C2 C1 C7 121.54(19) . .
C1 C2 C3 117.83(18) . .
C1 C2 C8 118.74(19) . .
C3 C2 C8 123.40(19) . .
C4 C3 N1 122.46(19) . .
C4 C3 C2 119.45(19) . .
N1 C3 C2 118.07(18) . .
C5 C4 C3 121.5(2) . .
C5 C4 H4 119.2 . .
C3 C4 H4 119.2 . .
C4 C5 C6 120.3(2) . .
C4 C5 C9 119.7(2) . .
C6 C5 C9 120.0(2) . .
C1 C6 C5 117.9(2) . .
C1 C6 C16 121.2(2) . .
C5 C6 C16 120.7(2) . .
O3 C7 O4 124.2(2) . .
O3 C7 C1 125.2(2) . .
O4 C7 C1 110.0(2) . .
O3 C7 K1 45.03(12) . .
O4 C7 K1 115.45(15) . .
C1 C7 K1 118.23(14) . .
O1 C8 O2 124.3(2) . .
O1 C8 C2 117.7(2) . .
O2 C8 C2 117.94(19) . .
C10 C9 C14 117.5(2) . .
C10 C9 C5 121.9(2) . .
C14 C9 C5 120.6(2) . .
C9 C10 C11 121.8(2) . .
C9 C10 H10 119.1 . .
C11 C10 H10 119.1 . .
C12 C11 C10 119.8(3) . .
C12 C11 H11 120.1 . .
C10 C11 H11 120.1 . .
C11 C12 O5 125.3(3) . .
C11 C12 C13 119.7(2) . .
O5 C12 C13 115.0(3) . .
C12 C13 C14 120.0(3) . .
C12 C13 H13 120.0 . .
C14 C13 H13 120.0 . .
C9 C14 C13 121.1(3) . .
C9 C14 H14 119.4 . .
C13 C14 H14 119.4 . .
O5 C15 H15A 109.5 . .
O5 C15 H15B 109.5 . .
H15A C15 H15B 109.5 . .
O5 C15 H15C 109.5 . .
H15A C15 H15C 109.5 . .
H15B C15 H15C 109.5 . .
C6 C16 H16A 109.5 . .
C6 C16 H16B 109.5 . .
H16A C16 H16B 109.5 . .
C6 C16 H16C 109.5 . .
H16A C16 H16C 109.5 . .
H16B C16 H16C 109.5 . .
O6 C17 N1 124.1(2) . .
O6 C17 C18 120.8(2) . .
N1 C17 C18 115.03(19) . .
C23 C18 C19 118.4(2) . .
C23 C18 C17 117.7(2) . .
C19 C18 C17 123.9(2) . .
C18 C19 C20 120.1(2) . .
C18 C19 H19 120.0 . .
C20 C19 H19 120.0 . .
C21 C20 C19 120.6(3) . .
C21 C20 H20 119.7 . .
C19 C20 H20 119.7 . .
C22 C21 C20 119.7(3) . .
C22 C21 H21 120.1 . .
C20 C21 H21 120.1 . .
C21 C22 C23 120.0(3) . .
C21 C22 H22 120.0 . .
C23 C22 H22 120.0 . .
C18 C23 C22 121.2(3) . .
C18 C23 H23 119.4 . .
C22 C23 H23 119.4 . .
O4 C24 H24A 109.5 . .
O4 C24 H24B 109.5 . .
H24A C24 H24B 109.5 . .
O4 C24 H24C 109.5 . .
H24A C24 H24C 109.5 . .
H24B C24 H24C 109.5 . .
C30 C25 C26 122.65(19) . .
C30 C25 C31 117.4(2) . .
C26 C25 C31 119.9(2) . .
C25 C26 C27 118.1(2) . .
C25 C26 C32 119.81(18) . .
C27 C26 C32 121.9(2) . .
C28 C27 N2 123.08(19) . .
C28 C27 C26 119.6(2) . .
N2 C27 C26 117.3(2) . .
C29 C28 C27 121.4(2) . .
C29 C28 H28 119.3 . .
C27 C28 H28 119.3 . .
C28 C29 C30 119.9(2) . .
C28 C29 C33 118.28(19) . .
C30 C29 C33 121.8(2) . .
C25 C30 C29 118.1(2) . .
C25 C30 C40 120.4(2) . .
C29 C30 C40 121.5(2) . .
O9 C31 O10 123.6(2) . .
O9 C31 C25 124.6(2) . .
O10 C31 C25 111.64(19) . .
O8 C32 O7 124.1(2) . .
O8 C32 C26 119.28(19) . .
O7 C32 C26 116.7(2) . .
C38 C33 C34 116.9(2) . .
C38 C33 C29 121.8(2) . .
C34 C33 C29 121.2(2) . .
C35 C34 C33 121.6(2) . .
C35 C34 H34 119.2 . .
C33 C34 H34 119.2 . .
C34 C35 C36 120.4(2) . .
C34 C35 H35 119.8 . .
C36 C35 H35 119.8 . .
O11 C36 C37 125.2(2) . .
O11 C36 C35 115.8(2) . .
C37 C36 C35 119.0(2) . .
C36 C37 C38 120.1(2) . .
C36 C37 H37 120.0 . .
C38 C37 H37 120.0 . .
C33 C38 C37 122.0(2) . .
C33 C38 H38 119.0 . .
C37 C38 H38 119.0 . .
O11 C39 H39A 109.5 . .
O11 C39 H39B 109.5 . .
H39A C39 H39B 109.5 . .
O11 C39 H39C 109.5 . .
H39A C39 H39C 109.5 . .
H39B C39 H39C 109.5 . .
C30 C40 H40A 109.5 . .
C30 C40 H40B 109.5 . .
H40A C40 H40B 109.5 . .
C30 C40 H40C 109.5 . .
H40A C40 H40C 109.5 . .
H40B C40 H40C 109.5 . .
O12 C41 N2 124.8(2) . .
O12 C41 C42 122.0(2) . .
N2 C41 C42 113.1(2) . .
C47 C42 C43 118.9(2) . .
C47 C42 C41 118.7(2) . .
C43 C42 C41 122.4(2) . .
C44 C43 C42 120.4(3) . .
C44 C43 H43 119.8 . .
C42 C43 H43 119.8 . .
C43 C44 C45 120.2(3) . .
C43 C44 H44 119.9 . .
C45 C44 H44 119.9 . .
C46 C45 C44 119.6(3) . .
C46 C45 H45 120.2 . .
C44 C45 H45 120.2 . .
C45 C46 C47 120.5(2) . .
C45 C46 H46 119.7 . .
C47 C46 H46 119.7 . .
C46 C47 C42 120.4(2) . .
C46 C47 H47 119.8 . .
C42 C47 H47 119.8 . .
O10 C48 H48A 109.5 . .
O10 C48 H48B 109.5 . .
H48A C48 H48B 109.5 . .
O10 C48 H48C 109.5 . .
H48A C48 H48C 109.5 . .
H48B C48 H48C 109.5 . .
C49 O13 K2 114.1(2) . .
C49 O13 H13A 110(3) . .
K2 O13 H13A 92(3) . .
O13 C49 H49A 109.5 . .
O13 C49 H49B 109.5 . .
H49A C49 H49B 109.5 . .
O13 C49 H49C 109.5 . .
H49A C49 H49C 109.5 . .
H49B C49 H49C 109.5 . .
C50 O14 K1 143.7(2) . .
C50 O14 K2 129.5(2) . .
K1 O14 K2 83.03(6) . .
C50 O14 H14A 107(3) . .
K1 O14 H14A 105(3) . .
K2 O14 H14A 56(3) . .
O14 C50 H50A 109.5 . .
O14 C50 H50B 109.5 . .
H50A C50 H50B 109.5 . .
O14 C50 H50C 109.5 . .
H50A C50 H50C 109.5 . .
H50B C50 H50C 109.5 . .
C51 O15 H15 109.5 . .
O15 C51 H51A 109.5 . .
O15 C51 H51B 109.5 . .
H51A C51 H51B 109.5 . .
O15 C51 H51C 109.5 . .
H51A C51 H51C 109.5 . .
H51B C51 H51C 109.5 . .
C52 O16 K2 117.8(2) . .
C52 O16 H16 113(3) . .
K2 O16 H16 84(3) . .
O16 C52 H52A 109.5 . .
O16 C52 H52B 109.5 . .
H52A C52 H52B 109.5 . .
O16 C52 H52C 109.5 . .
H52A C52 H52C 109.5 . .
H52B C52 H52C 109.5 . .
K1 O17 K1 104.18(6) 2_766 .
K1 O17 K2 86.48(5) 2_766 2_766
K1 O17 K2 169.33(7) . 2_766
K1 O17 H17A 115(2) 2_766 .
K1 O17 H17A 103(2) . .
K2 O17 H17A 71(2) 2_766 .
K1 O17 H17B 114(2) 2_766 .
K1 O17 H17B 108(2) . .
K2 O17 H17B 67(2) 2_766 .
H17A O17 H17B 111(3) . .

loop_
_geom_bond_atom_site_label_1
_geom_bond_atom_site_label_2
_geom_bond_distance
_geom_bond_site_symmetry_2
K1 O3 2.7177(18) .
K1 O9 2.7373(16) 1_554
K1 O17 2.7513(19) 2_766
K1 O1 2.7684(18) .
K1 O17 2.839(2) .
K1 O14 2.859(2) .
K1 C7 3.430(2) .
K2 O6 2.6519(17) 2_666
K2 O13 2.762(2) .
K2 O12 2.7686(17) .
K2 O1 2.8340(15) .
K2 O7 3.0260(18) 2_767
K2 O16 3.041(3) .
K2 O17 3.275(2) 2_766
K2 O14 3.369(3) .
K2 H13A 2.91(4) .
K2 H14A 2.96(4) .
K2 H16 3.06(4) .
N1 C17 1.353(3) .
N1 C3 1.405(3) .
N1 H1 0.87(4) .
N2 C41 1.352(3) .
N2 C27 1.404(3) .
N2 H2 0.97(4) .
O1 C8 1.240(3) .
O2 C8 1.264(3) .
O3 C7 1.200(3) .
O4 C7 1.333(3) .
O4 C24 1.439(3) .
O5 C12 1.371(3) .
O5 C15 1.423(4) .
O6 C17 1.227(3) .
O6 K2 2.6518(17) 2_666
O7 C32 1.259(2) .
O7 K2 3.0260(18) 2_767
O8 C32 1.251(3) .
O9 C31 1.199(3) .
O9 K1 2.7372(16) 1_556
O10 C31 1.331(3) .
O10 C48 1.452(3) .
O11 C36 1.371(3) .
O11 C39 1.403(4) .
O12 C41 1.220(3) .
C1 C6 1.394(3) .
C1 C2 1.400(3) .
C1 C7 1.501(3) .
C2 C3 1.409(3) .
C2 C8 1.525(3) .
C3 C4 1.393(3) .
C4 C5 1.381(3) .
C4 H4 0.9300 .
C5 C6 1.397(3) .
C5 C9 1.503(3) .
C6 C16 1.507(3) .
C9 C10 1.375(3) .
C9 C14 1.382(3) .
C10 C11 1.386(3) .
C10 H10 0.9300 .
C11 C12 1.363(4) .
C11 H11 0.9300 .
C12 C13 1.373(4) .
C13 C14 1.387(4) .
C13 H13 0.9300 .
C14 H14 0.9300 .
C15 H15A 0.9600 .
C15 H15B 0.9600 .
C15 H15C 0.9600 .
C16 H16A 0.9600 .
C16 H16B 0.9600 .
C16 H16C 0.9600 .
C17 C18 1.505(3) .
C18 C23 1.378(3) .
C18 C19 1.383(3) .
C19 C20 1.387(4) .
C19 H19 0.9300 .
C20 C21 1.368(4) .
C20 H20 0.9300 .
C21 C22 1.365(4) .
C21 H21 0.9300 .
C22 C23 1.381(4) .
C22 H22 0.9300 .
C23 H23 0.9300 .
C24 H24A 0.9600 .
C24 H24B 0.9600 .
C24 H24C 0.9600 .
C25 C30 1.395(3) .
C25 C26 1.400(3) .
C25 C31 1.500(3) .
C26 C27 1.404(3) .
C26 C32 1.509(3) .
C27 C28 1.395(3) .
C28 C29 1.388(3) .
C28 H28 0.9300 .
C29 C30 1.404(3) .
C29 C33 1.492(3) .
C30 C40 1.510(3) .
C33 C38 1.374(3) .
C33 C34 1.392(3) .
C34 C35 1.373(4) .
C34 H34 0.9300 .
C35 C36 1.376(4) .
C35 H35 0.9300 .
C36 C37 1.372(4) .
C37 C38 1.383(4) .
C37 H37 0.9300 .
C38 H38 0.9300 .
C39 H39A 0.9600 .
C39 H39B 0.9600 .
C39 H39C 0.9600 .
C40 H40A 0.9600 .
C40 H40B 0.9600 .
C40 H40C 0.9600 .
C41 C42 1.500(3) .
C42 C47 1.379(3) .
C42 C43 1.388(3) .
C43 C44 1.378(4) .
C43 H43 0.9300 .
C44 C45 1.379(4) .
C44 H44 0.9300 .
C45 C46 1.370(4) .
C45 H45 0.9300 .
C46 C47 1.378(4) .
C46 H46 0.9300 .
C47 H47 0.9300 .
C48 H48A 0.9600 .
C48 H48B 0.9600 .
C48 H48C 0.9600 .
O13 C49 1.404(4) .
O13 H13A 0.811(18) .
C49 H49A 0.9600 .
C49 H49B 0.9600 .
C49 H49C 0.9600 .
O14 C50 1.394(4) .
O14 H14A 0.873(19) .
C50 H50A 0.9600 .
C50 H50B 0.9600 .
C50 H50C 0.9600 .
O15 C51 1.373(6) .
O15 H15 0.8200 .
C51 H51A 0.9600 .
C51 H51B 0.9600 .
C51 H51C 0.9600 .
O16 C52 1.375(4) .
O16 H16 0.836(19) .
C52 H52A 0.9600 .
C52 H52B 0.9600 .
C52 H52C 0.9600 .
O17 K1 2.7513(19) 2_766
O17 K2 3.275(2) 2_766
O17 H17A 0.821(18) .
O17 H17B 0.848(18) .

loop_
_geom_hbond_atom_site_label_D
_geom_hbond_atom_site_label_H
_geom_hbond_atom_site_label_A
_geom_hbond_distance_DH
_geom_hbond_distance_HA
_geom_hbond_distance_DA
_geom_hbond_angle_DHA
_geom_hbond_site_symmetry_A
N1 H1 O2 0.87(4) 1.83(4) 2.578(2) 143(4) .
N2 H2 O8 0.97(4) 1.81(4) 2.644(2) 143(3) .
O13 H13A O8 0.811(18) 1.952(19) 2.759(3) 173(4) 2_767
O14 H14A O7 0.873(19) 1.79(2) 2.653(3) 171(4) 2_767
O15 H15 O14 0.82 2.62 3.422(5) 167.8 .
O16 H16 O2 0.836(19) 1.796(19) 2.629(2) 175(5) .
O17 H17A O7 0.821(18) 2.11(2) 2.872(2) 154(3) 1_554
O17 H17A O9 0.821(18) 2.60(3) 3.044(3) 115(3) 1_554
O17 H17B O16 0.848(18) 1.88(2) 2.717(3) 167(4) 2_766

loop_
_geom_torsion_atom_site_label_1
_geom_torsion_atom_site_label_2
_geom_torsion_atom_site_label_3
_geom_torsion_atom_site_label_4
_geom_torsion
_geom_torsion_site_symmetry_1
C6 C1 C2 C3 0.5(3) .
C7 C1 C2 C3 177.51(19) .
C6 C1 C2 C8 -177.79(19) .
C7 C1 C2 C8 -0.8(3) .
C17 N1 C3 C4 1.0(4) .
C17 N1 C3 C2 179.3(2) .
C1 C2 C3 C4 3.4(3) .
C8 C2 C3 C4 -178.43(19) .
C1 C2 C3 N1 -175.02(18) .
C8 C2 C3 N1 3.2(3) .
N1 C3 C4 C5 174.8(2) .
C2 C3 C4 C5 -3.5(3) .
C3 C4 C5 C6 -0.3(3) .
C3 C4 C5 C9 179.8(2) .
C2 C1 C6 C5 -4.2(3) .
C7 C1 C6 C5 178.6(2) .
C2 C1 C6 C16 172.6(2) .
C7 C1 C6 C16 -4.6(3) .
C4 C5 C6 C1 4.1(3) .
C9 C5 C6 C1 -176.0(2) .
C4 C5 C6 C16 -172.7(2) .
C9 C5 C6 C16 7.1(3) .
K1 O3 C7 O4 -93.2(3) .
K1 O3 C7 C1 96.5(2) .
C24 O4 C7 O3 7.2(4) .
C24 O4 C7 C1 178.8(3) .
C24 O4 C7 K1 -44.2(3) .
C6 C1 C7 O3 87.0(3) .
C2 C1 C7 O3 -90.2(3) .
C6 C1 C7 O4 -84.4(3) .
C2 C1 C7 O4 98.3(2) .
C6 C1 C7 K1 139.91(16) .
C2 C1 C7 K1 -37.3(3) .
K1 O1 C8 O2 -86.0(3) .
K2 O1 C8 O2 36.7(3) .
K1 O1 C8 C2 93.3(2) .
K2 O1 C8 C2 -144.04(14) .
C1 C2 C8 O1 -9.1(3) .
C3 C2 C8 O1 172.8(2) .
C1 C2 C8 O2 170.3(2) .
C3 C2 C8 O2 -7.9(3) .
C4 C5 C9 C10 75.0(3) .
C6 C5 C9 C10 -104.8(3) .
C4 C5 C9 C14 -107.0(3) .
C6 C5 C9 C14 73.1(3) .
C14 C9 C10 C11 -0.4(4) .
C5 C9 C10 C11 177.6(2) .
C9 C10 C11 C12 0.5(4) .
C10 C11 C12 O5 -179.1(3) .
C10 C11 C12 C13 0.4(5) .
C15 O5 C12 C11 12.6(5) .
C15 O5 C12 C13 -166.9(3) .
C11 C12 C13 C14 -1.3(5) .
O5 C12 C13 C14 178.2(3) .
C10 C9 C14 C13 -0.5(4) .
C5 C9 C14 C13 -178.6(3) .
C12 C13 C14 C9 1.4(5) .
K2 O6 C17 N1 121.7(2) 2_666
K2 O6 C17 C18 -61.8(3) 2_666
C3 N1 C17 O6 6.8(4) .
C3 N1 C17 C18 -169.9(2) .
O6 C17 C18 C23 -17.2(3) .
N1 C17 C18 C23 159.6(2) .
O6 C17 C18 C19 165.8(2) .
N1 C17 C18 C19 -17.4(3) .
C23 C18 C19 C20 -1.6(4) .
C17 C18 C19 C20 175.4(2) .
C18 C19 C20 C21 -0.1(5) .
C19 C20 C21 C22 1.7(5) .
C20 C21 C22 C23 -1.7(5) .
C19 C18 C23 C22 1.7(4) .
C17 C18 C23 C22 -175.5(3) .
C21 C22 C23 C18 0.0(5) .
C30 C25 C26 C27 2.2(3) .
C31 C25 C26 C27 -177.4(2) .
C30 C25 C26 C32 -173.8(2) .
C31 C25 C26 C32 6.5(3) .
C41 N2 C27 C28 -15.3(4) .
C41 N2 C27 C26 164.8(2) .
C25 C26 C27 C28 -4.3(3) .
C32 C26 C27 C28 171.6(2) .
C25 C26 C27 N2 175.5(2) .
C32 C26 C27 N2 -8.5(3) .
N2 C27 C28 C29 -178.0(2) .
C26 C27 C28 C29 1.9(4) .
C27 C28 C29 C30 2.8(4) .
C27 C28 C29 C33 -176.4(2) .
C26 C25 C30 C29 2.4(3) .
C31 C25 C30 C29 -178.0(2) .
C26 C25 C30 C40 -176.7(2) .
C31 C25 C30 C40 2.9(3) .
C28 C29 C30 C25 -4.9(3) .
C33 C29 C30 C25 174.3(2) .
C28 C29 C30 C40 174.2(2) .
C33 C29 C30 C40 -6.6(4) .
C48 O10 C31 O9 3.9(4) .
C48 O10 C31 C25 -179.9(2) .
C30 C25 C31 O9 64.9(3) .
C26 C25 C31 O9 -115.5(3) .
C30 C25 C31 O10 -111.3(2) .
C26 C25 C31 O10 68.4(3) .
K2 O7 C32 O8 -45.4(3) 2_767
K2 O7 C32 C26 133.60(17) 2_767
C25 C26 C32 O8 -151.5(2) .
C27 C26 C32 O8 32.7(3) .
C25 C26 C32 O7 29.5(3) .
C27 C26 C32 O7 -146.4(2) .
C28 C29 C33 C38 -52.2(3) .
C30 C29 C33 C38 128.5(3) .
C28 C29 C33 C34 124.8(3) .
C30 C29 C33 C34 -54.5(3) .
C38 C33 C34 C35 -0.5(4) .
C29 C33 C34 C35 -177.7(3) .
C33 C34 C35 C36 -0.3(5) .
C39 O11 C36 C37 4.9(4) .
C39 O11 C36 C35 -174.2(3) .
C34 C35 C36 O11 -179.9(3) .
C34 C35 C36 C37 0.9(5) .
O11 C36 C37 C38 -179.8(3) .
C35 C36 C37 C38 -0.8(5) .
C34 C33 C38 C37 0.7(4) .
C29 C33 C38 C37 177.9(3) .
C36 C37 C38 C33 -0.1(5) .
K2 O12 C41 N2 179.8(4) .
K2 O12 C41 C42 -1.8(8) .
C27 N2 C41 O12 -2.0(4) .
C27 N2 C41 C42 179.5(2) .
O12 C41 C42 C47 -30.9(3) .
N2 C41 C42 C47 147.6(2) .
O12 C41 C42 C43 150.4(3) .
N2 C41 C42 C43 -31.0(3) .
C47 C42 C43 C44 -1.2(4) .
C41 C42 C43 C44 177.5(3) .
C42 C43 C44 C45 0.2(5) .
C43 C44 C45 C46 0.7(5) .
C44 C45 C46 C47 -0.5(4) .
C45 C46 C47 C42 -0.5(4) .
C43 C42 C47 C46 1.3(4) .
C41 C42 C47 C46 -177.4(2) .
